data_2204993
loop_
_publ_author_name
'Odaba\;so\<glu, Mustafa'
'Albayrak, \,Ci\<gdem'
'B\"uy\"ukg\"ung\"or, Orhan'

_publ_section_title
;
 2-(3-Methoxysalicylideneamino)-1<i>H</i>-benzimidazole
;
_journal_issue 2
_journal_name_full 'Acta Crystallographica Section E'
_journal_page_first o425
_journal_page_last o426
_journal_paper_doi 10.1107/S1600536804033069
_journal_volume 61
_journal_year 2005
_chemical_formula_iupac 'C15 H13 N3 O2'
_chemical_formula_moiety 'C15 H13 N3 O2'
_chemical_formula_sum 'C15 H13 N3 O2'
_chemical_formula_weight 267.28
_chemical_name_systematic
;
2-(3-Methoxysalicylideneamino)-1H-benzimidazole
;
_space_group_IT_number 14
_symmetry_cell_setting monoclinic
_symmetry_space_group_name_Hall '-P 2ybc'
_symmetry_space_group_name_H-M 'P 1 21/c 1'
_atom_sites_solution_hydrogens geom
_atom_sites_solution_primary direct
_atom_sites_solution_secondary difmap
_cell_angle_alpha 90.00
_cell_angle_beta 111.755(6)
_cell_angle_gamma 90.00
_cell_formula_units_Z 4
_cell_length_a 12.5450(9)
_cell_length_b 8.4858(8)
_cell_length_c 13.2955(10)
_cell_measurement_reflns_used 17957
_cell_measurement_temperature 293
_cell_measurement_theta_max 26.0
_cell_measurement_theta_min 1.8
_cell_volume 1314.56(19)
_computing_cell_refinement X-AREA
_computing_data_collection 'X-AREA (Stoe & Cie, 2002)'
_computing_data_reduction 'X-RED (Stoe & Cie, 2002)'
_computing_molecular_graphics 'Ortep-3 for Windows (Farrugia, 1997)'
_computing_publication_material 'WinGX (Farrugia, 1999)'
_computing_structure_refinement 'SHELXL97 (Sheldrick, 1997)'
_computing_structure_solution 'SHELXS97 (Sheldrick, 1997)'
_diffrn_ambient_temperature 293
_diffrn_detector_area_resol_mean 6.67
_diffrn_measured_fraction_theta_full 1.00
_diffrn_measured_fraction_theta_max 1.00
_diffrn_measurement_device_type 'Stoe IPDS-II'
_diffrn_measurement_method '\f or \w scans?'
_diffrn_radiation_monochromator 'plane graphite'
_diffrn_radiation_source 'fine-focus sealed tube'
_diffrn_radiation_type MoK\a
_diffrn_radiation_wavelength 0.71073
_diffrn_reflns_av_R_equivalents 0.072
_diffrn_reflns_av_sigmaI/netI 0.046
_diffrn_reflns_limit_h_max 15
_diffrn_reflns_limit_h_min -15
_diffrn_reflns_limit_k_max 10
_diffrn_reflns_limit_k_min -10
_diffrn_reflns_limit_l_max 16
_diffrn_reflns_limit_l_min -16
_diffrn_reflns_number 23491
_diffrn_reflns_theta_full 26.0
_diffrn_reflns_theta_max 26.0
_diffrn_reflns_theta_min 1.8
_diffrn_standards_decay_% <2
_diffrn_standards_number 0
_exptl_absorpt_coefficient_mu 0.093
_exptl_absorpt_correction_type none
_exptl_crystal_colour red
_exptl_crystal_density_diffrn 1.351
_exptl_crystal_density_method 'not measured'
_exptl_crystal_description prism
_exptl_crystal_F_000 560
_exptl_crystal_size_max 0.28
_exptl_crystal_size_mid 0.27
_exptl_crystal_size_min 0.26
_refine_diff_density_max 0.10
_refine_diff_density_min -0.18
_refine_ls_extinction_method none
_refine_ls_goodness_of_fit_ref 0.88
_refine_ls_hydrogen_treatment mixed
_refine_ls_matrix_type full
_refine_ls_number_parameters 189
_refine_ls_number_reflns 2590
_refine_ls_number_restraints 0
_refine_ls_restrained_S_all 0.88
_refine_ls_R_factor_all 0.083
_refine_ls_R_factor_gt 0.039
_refine_ls_shift/su_max 0.000
_refine_ls_shift/su_mean 0.000
_refine_ls_structure_factor_coef Fsqd
_refine_ls_weighting_details 'calc w=1/[\s^2^(Fo^2^)+(0.0435P)^2^] where P=(Fo^2^+2Fc^2^)/3'
_refine_ls_weighting_scheme calc
_refine_ls_wR_factor_gt 0.076
_refine_ls_wR_factor_ref 0.087
_reflns_number_gt 1519
_reflns_number_total 2590
_reflns_threshold_expression I>2\s(I)
_cod_data_source_file bt6568.cif
_cod_data_source_block I
_cod_depositor_comments
;
The following automatic conversions were performed:
'_symmetry_cell_setting' value 'Monoclinic' changed to 'monoclinic'
according to '/home/saulius/struct/CIF-dictionaries/cif_core.dic'
dictionary named 'cif_core.dic' version 2.4.1 from 2010-06-29.

Automatic conversion script
Id: cif_fix_enum 1527 2010-12-29 10:47:43Z saulius 

The following automatic conversions were performed:

'_symmetry_cell_setting' value 'Monoclinic' changed to 'monoclinic'
according to /home/saulius/struct/CIF-dictionaries/cif_core.dic
dictionary named 'cif_core.dic' version 2.4.1 from 2010-06-29.

Automatic conversion script
Id: cif_fix_values 1715 2011-07-08 13:25:40Z adriana 
;
_cod_original_cell_volume 1314.56(18)
_cod_original_sg_symbol_H-M 'P 21/c'
_cod_database_code 2204993

loop_
_symmetry_equiv_pos_as_xyz
'x, y, z'
'-x, y+1/2, -z+1/2'
'-x, -y, -z'
'x, -y-1/2, z-1/2'

loop_
_atom_site_label
_atom_site_fract_x
_atom_site_fract_y
_atom_site_fract_z
_atom_site_U_iso_or_equiv
_atom_site_adp_type
_atom_site_calc_flag
_atom_site_refinement_flags
_atom_site_occupancy
_atom_site_type_symbol
C1 0.21604(14) 0.2061(2) 0.57376(14) 0.0435(4) Uani d . 1 C
C2 0.32810(14) 0.14825(19) 0.60831(13) 0.0423(4) Uani d . 1 C
C3 0.34913(15) -0.0010(2) 0.57639(14) 0.0448(4) Uani d . 1 C
C4 0.25974(16) -0.0890(2) 0.50725(15) 0.0540(5) Uani d . 1 C
H4 0.2738 -0.1881 0.4851 0.065 Uiso calc R 1 H
C5 0.14907(17) -0.0303(2) 0.47070(16) 0.0601(5) Uani d . 1 C
H5 0.0893 -0.0896 0.4231 0.072 Uiso calc R 1 H
C6 0.12679(15) 0.1140(2) 0.50387(15) 0.0550(5) Uani d . 1 C
H6 0.0518 0.1513 0.4799 0.066 Uiso calc R 1 H
C7 0.19215(14) 0.3582(2) 0.60881(14) 0.0481(4) Uani d . 1 C
H7 0.1164 0.3920 0.5871 0.058 Uiso calc R 1 H
C8 0.24455(14) 0.5906(2) 0.70480(14) 0.0451(4) Uani d . 1 C
C9 0.28225(14) 0.81828(19) 0.78849(14) 0.0431(4) Uani d . 1 C
C10 0.32800(16) 0.9537(2) 0.84677(16) 0.0554(5) Uani d . 1 C
H10 0.4062 0.9753 0.8715 0.066 Uiso calc R 1 H
C11 0.25211(18) 1.0543(2) 0.86612(17) 0.0633(6) Uani d . 1 C
H11 0.2797 1.1463 0.9050 0.076 Uiso calc R 1 H
C12 0.13526(18) 1.0226(2) 0.82937(17) 0.0630(6) Uani d . 1 C
H12 0.0868 1.0933 0.8448 0.076 Uiso calc R 1 H
C13 0.08975(16) 0.8893(2) 0.77081(16) 0.0559(5) Uani d . 1 C
H13 0.0114 0.8689 0.7463 0.067 Uiso calc R 1 H
C14 0.16476(15) 0.7855(2) 0.74927(14) 0.0452(4) Uani d . 1 C
C15 0.49191(19) -0.1851(2) 0.57436(17) 0.0687(6) Uani d . 1 C
H15A 0.5725 -0.2052 0.6102 0.103 Uiso calc R 1 H
H15B 0.4745 -0.1703 0.4983 0.103 Uiso calc R 1 H
H15C 0.4490 -0.2730 0.5848 0.103 Uiso calc R 1 H
N1 0.27272(12) 0.44835(16) 0.66921(12) 0.0478(4) Uani d . 1 N
N2 0.33154(13) 0.69081(17) 0.75866(12) 0.0461(4) Uani d . 1 N
N3 0.14270(12) 0.64128(17) 0.69562(12) 0.0503(4) Uani d . 1 N
O1 0.41963(10) 0.23297(16) 0.67289(11) 0.0546(4) Uani d . 1 O
O2 0.46188(10) -0.04675(15) 0.61838(10) 0.0579(4) Uani d . 1 O
H2 0.4086(18) 0.675(2) 0.7739(16) 0.071(6) Uiso d . 1 H
H1 0.389(2) 0.333(3) 0.683(2) 0.101(8) Uiso d . 1 H

loop_
_atom_site_aniso_label
_atom_site_aniso_U_11
_atom_site_aniso_U_22
_atom_site_aniso_U_33
_atom_site_aniso_U_12
_atom_site_aniso_U_13
_atom_site_aniso_U_23
C1 0.0413(9) 0.0434(9) 0.0460(10) 0.0000(8) 0.0165(8) -0.0047(8)
C2 0.0399(9) 0.0451(10) 0.0400(9) -0.0014(8) 0.0125(7) -0.0047(8)
C3 0.0456(10) 0.0454(10) 0.0433(10) 0.0068(8) 0.0162(8) 0.0011(8)
C4 0.0618(12) 0.0459(10) 0.0548(11) -0.0011(9) 0.0220(10) -0.0073(9)
C5 0.0517(12) 0.0588(12) 0.0643(13) -0.0089(10) 0.0151(10) -0.0164(10)
C6 0.0390(10) 0.0615(12) 0.0599(12) -0.0027(9) 0.0130(9) -0.0108(10)
C7 0.0372(9) 0.0518(10) 0.0535(11) 0.0028(8) 0.0146(8) -0.0021(9)
C8 0.0413(10) 0.0442(10) 0.0484(10) 0.0013(8) 0.0149(8) -0.0038(8)
C9 0.0461(10) 0.0395(9) 0.0465(10) 0.0014(8) 0.0203(8) 0.0013(8)
C10 0.0538(11) 0.0495(11) 0.0674(13) -0.0107(9) 0.0278(10) -0.0086(10)
C11 0.0749(14) 0.0461(11) 0.0773(14) -0.0084(10) 0.0379(12) -0.0146(10)
C12 0.0680(13) 0.0517(12) 0.0747(14) 0.0092(10) 0.0329(11) -0.0061(10)
C13 0.0474(10) 0.0558(12) 0.0632(12) 0.0061(9) 0.0192(9) -0.0056(10)
C14 0.0426(9) 0.0444(10) 0.0463(10) 0.0040(8) 0.0139(8) -0.0004(8)
C15 0.0760(14) 0.0633(13) 0.0677(14) 0.0244(11) 0.0277(11) -0.0033(11)
N1 0.0406(8) 0.0450(8) 0.0560(9) 0.0034(7) 0.0159(7) -0.0061(7)
N2 0.0361(8) 0.0455(8) 0.0563(9) -0.0009(7) 0.0168(7) -0.0039(7)
N3 0.0392(8) 0.0491(9) 0.0595(9) 0.0012(7) 0.0147(7) -0.0104(7)
O1 0.0374(7) 0.0529(8) 0.0654(9) 0.0013(6) 0.0096(6) -0.0161(6)
O2 0.0523(7) 0.0555(8) 0.0595(8) 0.0158(6) 0.0132(6) -0.0079(6)

loop_
_atom_type_symbol
_atom_type_description
_atom_type_scat_dispersion_real
_atom_type_scat_dispersion_imag
_atom_type_scat_source
C C 0.0033 0.0016 'International Tables Vol C Tables 4.2.6.8 and 6.1.1.4'
H H 0.0000 0.0000 'International Tables Vol C Tables 4.2.6.8 and 6.1.1.4'
N N 0.0061 0.0033 'International Tables Vol C Tables 4.2.6.8 and 6.1.1.4'
O O 0.0106 0.0060 'International Tables Vol C Tables 4.2.6.8 and 6.1.1.4'

loop_
_geom_angle_atom_site_label_1
_geom_angle_atom_site_label_2
_geom_angle_atom_site_label_3
_geom_angle
_geom_angle_publ_flag
C2 C1 C6 118.87(16) ?
C2 C1 C7 120.86(15) ?
C6 C1 C7 120.27(15) ?
O1 C2 C3 117.61(15) ?
O1 C2 C1 122.32(15) ?
C3 C2 C1 120.07(15) ?
O2 C3 C4 125.48(16) ?
O2 C3 C2 114.68(15) ?
C4 C3 C2 119.84(16) ?
C3 C4 C5 120.17(17) ?
C3 C4 H4 119.9 ?
C5 C4 H4 119.9 ?
C6 C5 C4 120.58(17) ?
C6 C5 H5 119.7 ?
C4 C5 H5 119.7 ?
C5 C6 C1 120.42(17) ?
C5 C6 H6 119.8 ?
C1 C6 H6 119.8 ?
N1 C7 C1 121.73(15) yes
N1 C7 H7 119.1 ?
C1 C7 H7 119.1 ?
N3 C8 N2 114.09(15) yes
N3 C8 N1 128.03(15) yes
N2 C8 N1 117.86(15) yes
N2 C9 C10 132.54(16) ?
N2 C9 C14 105.10(15) ?
C10 C9 C14 122.33(16) ?
C11 C10 C9 116.63(17) ?
C11 C10 H10 121.7 ?
C9 C10 H10 121.7 ?
C10 C11 C12 121.93(18) ?
C10 C11 H11 119.0 ?
C12 C11 H11 119.0 ?
C13 C12 C11 121.48(19) ?
C13 C12 H12 119.3 ?
C11 C12 H12 119.3 ?
C12 C13 C14 117.85(18) ?
C12 C13 H13 121.1 ?
C14 C13 H13 121.1 ?
N3 C14 C13 129.79(16) ?
N3 C14 C9 110.39(15) ?
C13 C14 C9 119.76(16) ?
O2 C15 H15A 109.5 ?
O2 C15 H15B 109.5 ?
H15A C15 H15B 109.5 ?
O2 C15 H15C 109.5 ?
H15A C15 H15C 109.5 ?
H15B C15 H15C 109.5 ?
C7 N1 C8 119.33(14) yes
C8 N2 C9 106.57(14) yes
C8 N2 H2 126.5(13) ?
C9 N2 H2 126.9(13) ?
C8 N3 C14 103.84(14) yes
C2 O1 H1 105.3(14) ?
C3 O2 C15 117.19(14) ?

loop_
_geom_bond_atom_site_label_1
_geom_bond_atom_site_label_2
_geom_bond_distance
_geom_bond_publ_flag
C1 C2 1.396(2) ?
C1 C6 1.399(2) ?
C1 C7 1.441(2) ?
C2 O1 1.3571(19) yes
C2 C3 1.391(2) ?
C3 O2 1.370(2) yes
C3 C4 1.377(2) ?
C4 C5 1.383(3) ?
C4 H4 0.9300 ?
C5 C6 1.365(3) ?
C5 H5 0.9300 ?
C6 H6 0.9300 ?
C7 N1 1.285(2) yes
C7 H7 0.9300 ?
C8 N3 1.310(2) yes
C8 N2 1.359(2) yes
C8 N1 1.389(2) yes
C9 N2 1.375(2) yes
C9 C10 1.386(2) ?
C9 C14 1.397(2) ?
C10 C11 1.372(3) ?
C10 H10 0.9300 ?
C11 C12 1.389(3) ?
C11 H11 0.9300 ?
C12 C13 1.372(3) ?
C12 H12 0.9300 ?
C13 C14 1.394(2) ?
C13 H13 0.9300 ?
C14 N3 1.391(2) yes
C15 O2 1.423(2) yes
C15 H15A 0.9600 ?
C15 H15B 0.9600 ?
C15 H15C 0.9600 ?
N2 H2 0.92(2) ?
O1 H1 0.96(3) ?

loop_
_geom_hbond_atom_site_label_D
_geom_hbond_atom_site_label_H
_geom_hbond_atom_site_label_A
_geom_hbond_site_symmetry_A
_geom_hbond_distance_DH
_geom_hbond_distance_HA
_geom_hbond_distance_DA
_geom_hbond_angle_DHA
O1 H1 N1 . 0.96(3) 1.71(3) 2.5831(19) 150(2)
C7 H7 N3 . 0.93 2.51 2.832(2) 100
N2 H2 O1 2_656 0.92(2) 2.06(2) 2.9317(19) 156.5(18)
N2 H2 O2 2_656 0.92(2) 2.55(2) 3.211(2) 129.1(16)

loop_
_geom_torsion_atom_site_label_1
_geom_torsion_atom_site_label_2
_geom_torsion_atom_site_label_3
_geom_torsion_atom_site_label_4
_geom_torsion
C6 C1 C2 O1 177.56(17)
C7 C1 C2 O1 -2.2(3)
C6 C1 C2 C3 -2.3(3)
C7 C1 C2 C3 177.98(17)
O1 C2 C3 O2 2.3(2)
C1 C2 C3 O2 -177.88(16)
O1 C2 C3 C4 -177.32(17)
C1 C2 C3 C4 2.5(3)
O2 C3 C4 C5 179.60(19)
C2 C3 C4 C5 -0.9(3)
C3 C4 C5 C6 -1.0(3)
C4 C5 C6 C1 1.3(3)
C2 C1 C6 C5 0.4(3)
C7 C1 C6 C5 -179.87(18)
C2 C1 C7 N1 2.7(3)
C6 C1 C7 N1 -176.98(18)
N2 C9 C10 C11 -176.80(19)
C14 C9 C10 C11 1.1(3)
C9 C10 C11 C12 0.0(3)
C10 C11 C12 C13 -0.6(3)
C11 C12 C13 C14 0.2(3)
C12 C13 C14 N3 177.68(18)
C12 C13 C14 C9 0.9(3)
N2 C9 C14 N3 -0.55(19)
C10 C9 C14 N3 -178.92(17)
N2 C9 C14 C13 176.84(16)
C10 C9 C14 C13 -1.5(3)
C1 C7 N1 C8 -176.99(16)
N3 C8 N1 C7 8.8(3)
N2 C8 N1 C7 -173.05(17)
N3 C8 N2 C9 0.7(2)
N1 C8 N2 C9 -177.71(15)
C10 C9 N2 C8 178.11(19)
C14 C9 N2 C8 -0.03(18)
N2 C8 N3 C14 -1.0(2)
N1 C8 N3 C14 177.21(17)
C13 C14 N3 C8 -176.13(19)
C9 C14 N3 C8 0.9(2)
C4 C3 O2 C15 10.3(3)
C2 C3 O2 C15 -169.29(16)

loop_
_cod_related_entry_id
_cod_related_entry_database
_cod_related_entry_code
1 ChemSpider 21173706
